data_7115917
loop_
_publ_author_name
'S. Alan Cramer'
'Raul Hernandez Sanchez'
'Desirae F. Brakhage'
'David M. Jenkins'

_publ_section_title
;
 Probing the role of an FeIV tetrazene in catalytic aziridination
;
_journal_name_full Chem.Commun.
_journal_page_first 13967
_journal_paper_doi 10.1039/C4cc05124F
_journal_volume 50
_journal_year 2014
_chemical_formula_moiety 'C80 H66 Fe N12, F6 P, 0.28(C2 H6), 0.45(C N)'
_chemical_formula_sum 'C81 H67.65 F6 Fe N12.45 P'
_chemical_formula_weight 1416.24
_chemical_name_systematic
; 
 ? 
;
_space_group_IT_number 2
_symmetry_cell_setting triclinic
_symmetry_space_group_name_Hall '-P 1'
_symmetry_space_group_name_H-M 'P -1'
_atom_sites_solution_hydrogens geom
_atom_sites_solution_primary direct
_atom_sites_solution_secondary difmap
_audit_creation_method SHELXL-97
_cell_angle_alpha 75.828(2)
_cell_angle_beta 80.550(2)
_cell_angle_gamma 66.358(2)
_cell_formula_units_Z 2
_cell_length_a 12.4027(15)
_cell_length_b 14.6327(16)
_cell_length_c 20.937(2)
_cell_measurement_temperature 100(2)
_cell_volume 3365.6(6)
_computing_structure_refinement 'SHELXL-97 (Sheldrick, 2008)'
_computing_structure_solution 'SHELXS-97 (Sheldrick, 2008)'
_diffrn_ambient_temperature 100(2)
_diffrn_measured_fraction_theta_full 0.994
_diffrn_measured_fraction_theta_max 0.994
_diffrn_measurement_device_type 'Bruker-AXS Smart Apex II'
_diffrn_measurement_method '\w scan'
_diffrn_radiation_monochromator graphite
_diffrn_radiation_source 'fine-focus sealed tube'
_diffrn_radiation_type MoK\a
_diffrn_radiation_wavelength 0.71073
_diffrn_reflns_av_R_equivalents 0.0665
_diffrn_reflns_av_sigmaI/netI 0.0661
_diffrn_reflns_limit_h_max 14
_diffrn_reflns_limit_h_min -14
_diffrn_reflns_limit_k_max 17
_diffrn_reflns_limit_k_min -17
_diffrn_reflns_limit_l_max 24
_diffrn_reflns_limit_l_min -24
_diffrn_reflns_number 32453
_diffrn_reflns_theta_full 24.77
_diffrn_reflns_theta_max 24.77
_diffrn_reflns_theta_min 1.01
_exptl_absorpt_coefficient_mu 0.323
_exptl_absorpt_correction_T_max 0.994
_exptl_absorpt_correction_T_min 0.978
_exptl_absorpt_correction_type multi-scan
_exptl_absorpt_process_details SADABS
_exptl_crystal_colour purple
_exptl_crystal_density_diffrn 1.398
_exptl_crystal_density_method 'not measured'
_exptl_crystal_description cube
_exptl_crystal_F_000 1471
_exptl_crystal_size_max 0.07
_exptl_crystal_size_mid 0.06
_exptl_crystal_size_min 0.06
_refine_diff_density_max 2.180
_refine_diff_density_min -1.480
_refine_diff_density_rms 0.076
_refine_ls_extinction_method none
_refine_ls_goodness_of_fit_ref 1.169
_refine_ls_hydrogen_treatment mixed
_refine_ls_matrix_type full
_refine_ls_number_parameters 926
_refine_ls_number_reflns 11519
_refine_ls_number_restraints 0
_refine_ls_restrained_S_all 1.169
_refine_ls_R_factor_all 0.0742
_refine_ls_R_factor_gt 0.0530
_refine_ls_shift/su_max 0.017
_refine_ls_shift/su_mean 0.000
_refine_ls_structure_factor_coef Fsqd
_refine_ls_weighting_details 'calc w=1/[\s^2^(Fo^2^)+(0.0716P)^2^+0.5595P] where P=(Fo^2^+2Fc^2^)/3'
_refine_ls_weighting_scheme calc
_refine_ls_wR_factor_gt 0.1363
_refine_ls_wR_factor_ref 0.1479
_reflns_number_gt 8614
_reflns_number_total 11519
_reflns_threshold_expression >2sigma(I)
_cod_data_source_file c4cc05124f2.cif
_cod_data_source_block Iron(III)Tetrazene
_cod_original_cell_volume 3365.5(7)
_cod_database_code 7115917

loop_
_symmetry_equiv_pos_as_xyz
'x, y, z'
'-x, -y, -z'

loop_
_atom_site_label
_atom_site_type_symbol
_atom_site_fract_x
_atom_site_fract_y
_atom_site_fract_z
_atom_site_U_iso_or_equiv
_atom_site_adp_type
_atom_site_occupancy
_atom_site_symmetry_multiplicity
_atom_site_calc_flag
_atom_site_refinement_flags
_atom_site_disorder_group
C100 C 0.016(2) 0.0074(18) 0.9719(15) 0.067(8) Uani 0.551(15) 1 d P 1
H10A H 0.0100 -0.0432 0.9508 0.100 Uiso 0.551(15) 1 calc PR 1
H10B H 0.0980 0.0018 0.9675 0.100 Uiso 0.551(15) 1 calc PR 1
H10C H -0.0340 0.0758 0.9505 0.100 Uiso 0.551(15) 1 calc PR 1
N100 N 0.0727(9) -0.0021(6) 0.9014(5) 0.063(4) Uani 0.449(15) 1 d P 2
C101 C 0.035(3) -0.003(2) 0.957(2) 0.074(10) Uani 0.449(15) 1 d P 2
Fe1 Fe 0.97948(3) -0.01914(3) 0.694137(19) 0.01319(12) Uani 1 1 d . .
N12 N 1.1004(2) -0.13995(17) 0.66291(11) 0.0154(5) Uani 1 1 d . .
N3 N 1.1586(2) 0.03063(18) 0.74209(11) 0.0157(5) Uani 1 1 d . .
N9 N 1.0401(2) 0.03722(17) 0.60847(11) 0.0149(5) Uani 1 1 d . .
C7 C 1.2267(2) -0.1537(2) 0.79413(15) 0.0189(7) Uani 1 1 d . .
H7A H 1.2791 -0.2204 0.7832 0.023 Uiso 1 1 calc R .
H7B H 1.2556 -0.1480 0.8338 0.023 Uiso 1 1 calc R .
N8 N 0.7906(2) -0.10063(18) 0.75016(11) 0.0144(5) Uani 1 1 d . .
N7 N 0.8095(2) -0.07896(17) 0.64497(11) 0.0139(5) Uani 1 1 d . .
C68 C 1.0128(2) 0.1390(2) 0.57125(14) 0.0171(6) Uani 1 1 d . .
C37 C 0.6794(3) 0.3774(2) 0.69446(17) 0.0262(8) Uani 1 1 d . .
C55 C 0.6386(2) -0.1799(2) 0.78424(14) 0.0170(6) Uani 1 1 d . .
C31 C 1.0181(2) 0.2716(2) 0.80125(15) 0.0186(7) Uani 1 1 d . .
N5 N 0.8057(2) 0.18778(18) 0.71025(12) 0.0172(5) Uani 1 1 d . .
C49 C 0.6590(3) -0.1380(2) 0.61911(14) 0.0171(6) Uani 1 1 d . .
P1 P 0.66559(8) 0.16203(9) 0.93090(5) 0.0401(3) Uani 1 1 d . .
F1 F 0.75589(19) 0.22330(17) 0.90564(10) 0.0459(6) Uani 1 1 d . .
F2 F 0.5638(2) 0.2702(2) 0.94249(14) 0.0759(8) Uani 1 1 d . .
F3 F 0.63211(16) 0.18823(17) 0.85649(9) 0.0401(3) Uani 1 1 d . .
F5 F 0.7694(2) 0.06263(18) 0.91817(12) 0.0572(6) Uani 1 1 d . .
F4 F 0.5783(2) 0.1086(2) 0.95540(12) 0.0708(8) Uani 1 1 d . .
F6 F 0.7032(2) 0.1431(2) 1.00459(11) 0.0639(7) Uani 1 1 d . .
C4 C 0.8543(2) -0.0696(2) 0.69668(13) 0.0145(6) Uani 1 1 d . .
C5 C 0.9730(3) -0.2017(2) 0.88218(14) 0.0183(6) Uani 1 1 d . .
C1 C 1.0035(2) -0.0989(2) 0.78448(14) 0.0160(6) Uani 1 1 d . .
C2 C 1.0447(2) 0.0541(2) 0.73396(13) 0.0148(6) Uani 1 1 d . .
C6 C 1.0905(3) -0.2218(2) 0.87170(14) 0.0187(7) Uani 1 1 d . .
C3 C 0.8374(2) 0.1073(2) 0.67975(14) 0.0160(6) Uani 1 1 d . .
C8 C 1.2439(2) -0.0716(2) 0.73739(14) 0.0160(6) Uani 1 1 d . .
H8A H 1.3245 -0.0730 0.7368 0.019 Uiso 1 1 calc R .
H8B H 1.2370 -0.0871 0.6952 0.019 Uiso 1 1 calc R .
C14 C 0.7486(3) 0.0947(2) 0.57945(14) 0.0179(6) Uani 1 1 d . .
H14A H 0.7616 0.1336 0.5351 0.021 Uiso 1 1 calc R .
H14B H 0.6653 0.1008 0.5844 0.021 Uiso 1 1 calc R .
C17 C 0.7082(2) -0.1324(2) 0.73288(14) 0.0148(6) Uani 1 1 d . .
C12 C 0.7186(3) 0.2750(2) 0.67895(15) 0.0215(7) Uani 1 1 d . .
C18 C 0.7984(2) -0.0857(2) 0.81544(13) 0.0173(6) Uani 1 1 d . .
H18A H 0.7615 -0.0124 0.8169 0.021 Uiso 1 1 calc R .
H18B H 0.7558 -0.1219 0.8494 0.021 Uiso 1 1 calc R .
C15 C 0.8264(3) -0.0165(2) 0.58110(14) 0.0165(6) Uani 1 1 d . .
H15A H 0.8068 -0.0402 0.5457 0.020 Uiso 1 1 calc R .
H15B H 0.9101 -0.0241 0.5728 0.020 Uiso 1 1 calc R .
C16 C 0.7193(2) -0.1177(2) 0.66592(14) 0.0152(6) Uani 1 1 d . .
C13 C 0.6908(3) 0.2477(2) 0.62826(15) 0.0198(7) Uani 1 1 d . .
C10 C 1.0621(3) 0.1735(2) 0.77952(14) 0.0170(6) Uani 1 1 d . .
C11 C 0.8581(2) 0.1785(2) 0.76935(14) 0.0173(6) Uani 1 1 d . .
H11A H 0.8349 0.1312 0.8061 0.021 Uiso 1 1 calc R .
H11B H 0.8292 0.2458 0.7820 0.021 Uiso 1 1 calc R .
N6 N 0.7638(2) 0.14503(17) 0.62929(11) 0.0158(5) Uani 1 1 d . .
N1 N 0.9217(2) -0.12500(18) 0.82879(11) 0.0152(5) Uani 1 1 d . .
N2 N 1.1072(2) -0.15633(17) 0.81296(11) 0.0153(5) Uani 1 1 d . .
N11 N 1.1619(2) -0.12170(18) 0.60330(11) 0.0166(5) Uani 1 1 d . .
N10 N 1.1303(2) -0.02839(18) 0.57510(11) 0.0176(5) Uani 1 1 d . .
N4 N 0.9860(2) 0.14049(17) 0.75772(11) 0.0156(5) Uani 1 1 d . .
C25 C 1.1881(3) -0.3044(2) 0.90894(15) 0.0218(7) Uani 1 1 d . .
C19 C 0.9018(3) -0.2471(2) 0.93329(14) 0.0201(7) Uani 1 1 d . .
C48 C 0.6106(3) 0.3281(2) 0.51568(16) 0.0242(7) Uani 1 1 d . .
H48 H 0.6875 0.3021 0.4947 0.029 Uiso 1 1 calc R .
C47 C 0.5139(3) 0.3857(2) 0.47763(17) 0.0309(8) Uani 1 1 d . .
H47 H 0.5247 0.3986 0.4308 0.037 Uiso 1 1 calc R .
C50 C 0.5376(3) -0.1114(2) 0.62671(15) 0.0236(7) Uani 1 1 d . .
H50 H 0.4938 -0.0812 0.6629 0.028 Uiso 1 1 calc R .
C24 C 0.8070(3) -0.1852(3) 0.96926(15) 0.0266(7) Uani 1 1 d . .
H24 H 0.7931 -0.1151 0.9639 0.032 Uiso 1 1 calc R .
C22 C 0.7546(3) -0.3279(3) 1.02137(17) 0.0390(9) Uani 1 1 d . .
H22 H 0.7037 -0.3555 1.0512 0.047 Uiso 1 1 calc R .
C59 C 0.4821(3) -0.1671(3) 0.87067(17) 0.0345(9) Uani 1 1 d . .
H59 H 0.4161 -0.1258 0.8946 0.041 Uiso 1 1 calc R .
C36 C 0.9564(3) 0.3611(2) 0.75874(16) 0.0237(7) Uani 1 1 d . .
H36 H 0.9480 0.3591 0.7149 0.028 Uiso 1 1 calc R .
C44 C 0.4808(3) 0.3496(2) 0.61416(17) 0.0271(8) Uani 1 1 d . .
H44 H 0.4691 0.3376 0.6610 0.033 Uiso 1 1 calc R .
C32 C 1.0315(3) 0.2761(2) 0.86477(15) 0.0225(7) Uani 1 1 d . .
H32 H 1.0738 0.2157 0.8942 0.027 Uiso 1 1 calc R .
C29 C 1.3500(3) -0.4675(3) 0.91419(19) 0.0365(9) Uani 1 1 d . .
H29 H 1.4022 -0.5216 0.8934 0.044 Uiso 1 1 calc R .
C30 C 1.2653(3) -0.3848(2) 0.87915(17) 0.0278(8) Uani 1 1 d . .
H30 H 1.2594 -0.3826 0.8341 0.033 Uiso 1 1 calc R .
C54 C 0.7221(3) -0.1834(2) 0.56590(15) 0.0229(7) Uani 1 1 d . .
H54 H 0.8054 -0.2034 0.5604 0.028 Uiso 1 1 calc R .
C26 C 1.1973(3) -0.3068(3) 0.97406(16) 0.0312(8) Uani 1 1 d . .
H26 H 1.1458 -0.2524 0.9949 0.037 Uiso 1 1 calc R .
C20 C 0.9238(3) -0.3503(3) 0.94252(15) 0.0262(7) Uani 1 1 d . .
H20 H 0.9887 -0.3929 0.9187 0.031 Uiso 1 1 calc R .
C53 C 0.6643(3) -0.1994(3) 0.52134(16) 0.0271(8) Uani 1 1 d . .
H53 H 0.7080 -0.2295 0.4850 0.032 Uiso 1 1 calc R .
C35 C 0.9072(3) 0.4529(2) 0.77975(17) 0.0286(8) Uani 1 1 d . .
H35 H 0.8644 0.5134 0.7507 0.034 Uiso 1 1 calc R .
C27 C 1.2857(3) -0.3926(3) 1.00981(18) 0.0379(9) Uani 1 1 d . .
H27 H 1.2941 -0.3952 1.0546 0.046 Uiso 1 1 calc R .
C46 C 0.4020(3) 0.4237(3) 0.50888(18) 0.0331(8) Uani 1 1 d . .
H46 H 0.3361 0.4617 0.4831 0.040 Uiso 1 1 calc R .
C58 C 0.5169(3) -0.2704(3) 0.88638(17) 0.0323(8) Uani 1 1 d . .
H58 H 0.4759 -0.3017 0.9212 0.039 Uiso 1 1 calc R .
C38 C 0.6128(3) 0.4025(3) 0.7516(2) 0.0425(10) Uani 1 1 d . .
H38 H 0.5933 0.3526 0.7843 0.051 Uiso 1 1 calc R .
C51 C 0.4791(3) -0.1281(3) 0.58232(17) 0.0314(8) Uani 1 1 d . .
H51 H 0.3960 -0.1096 0.5882 0.038 Uiso 1 1 calc R .
C60 C 0.5429(3) -0.1222(3) 0.81994(17) 0.0350(9) Uani 1 1 d . .
H60 H 0.5180 -0.0501 0.8096 0.042 Uiso 1 1 calc R .
C34 C 0.9208(3) 0.4561(2) 0.84304(17) 0.0292(8) Uani 1 1 d . .
H34 H 0.8868 0.5189 0.8577 0.035 Uiso 1 1 calc R .
C52 C 0.5430(3) -0.1719(3) 0.52915(16) 0.0318(8) Uani 1 1 d . .
H52 H 0.5036 -0.1830 0.4983 0.038 Uiso 1 1 calc R .
C41 C 0.6690(4) 0.5508(3) 0.6569(2) 0.0449(10) Uani 1 1 d . .
H41 H 0.6891 0.6009 0.6247 0.054 Uiso 1 1 calc R .
C23 C 0.7337(3) -0.2262(3) 1.01251(16) 0.0346(9) Uani 1 1 d . .
H23 H 0.6685 -0.1838 1.0363 0.042 Uiso 1 1 calc R .
C45 C 0.3853(3) 0.4072(3) 0.57661(17) 0.0312(8) Uani 1 1 d . .
H45 H 0.3086 0.4351 0.5975 0.037 Uiso 1 1 calc R .
C42 C 0.7082(3) 0.4518(3) 0.64775(18) 0.0356(9) Uani 1 1 d . .
H42 H 0.7558 0.4341 0.6088 0.043 Uiso 1 1 calc R .
C43 C 0.5940(3) 0.3090(2) 0.58420(15) 0.0210(7) Uani 1 1 d . .
C21 C 0.8498(3) -0.3908(3) 0.98693(17) 0.0367(9) Uani 1 1 d . .
H21 H 0.8644 -0.4613 0.9937 0.044 Uiso 1 1 calc R .
C33 C 0.9836(3) 0.3683(2) 0.88543(16) 0.0265(7) Uani 1 1 d . .
H33 H 0.9939 0.3712 0.9288 0.032 Uiso 1 1 calc R .
C39 C 0.5743(4) 0.5030(3) 0.7609(3) 0.0580(13) Uani 1 1 d . .
H39 H 0.5297 0.5209 0.8005 0.070 Uiso 1 1 calc R .
C28 C 1.3581(3) -0.4708(3) 0.9793(2) 0.0394(10) Uani 1 1 d . .
H28 H 1.4151 -0.5285 1.0037 0.047 Uiso 1 1 calc R .
C57 C 0.6118(4) -0.3281(3) 0.8511(2) 0.0597(14) Uani 1 1 d . .
H57 H 0.6363 -0.4001 0.8613 0.072 Uiso 1 1 calc R .
C56 C 0.6730(4) -0.2831(3) 0.8005(2) 0.0479(11) Uani 1 1 d . .
H56 H 0.7395 -0.3247 0.7770 0.058 Uiso 1 1 calc R .
C40 C 0.6006(4) 0.5755(3) 0.7133(2) 0.0515(11) Uani 1 1 d . .
H40 H 0.5709 0.6437 0.7194 0.062 Uiso 1 1 calc R .
C61 C 1.1398(3) -0.2467(2) 0.68773(14) 0.0163(6) Uani 1 1 d . .
C65 C 1.1010(3) -0.3952(2) 0.74983(15) 0.0240(7) Uani 1 1 d . .
H65 H 1.0471 -0.4225 0.7765 0.029 Uiso 1 1 calc R .
C73 C 0.9666(3) 0.1669(2) 0.51000(14) 0.0203(7) Uani 1 1 d . .
H73 H 0.9502 0.1186 0.4941 0.024 Uiso 1 1 calc R .
C71 C 0.9668(3) 0.3356(2) 0.49226(16) 0.0247(7) Uani 1 1 d . .
C72 C 0.9439(3) 0.2636(2) 0.47159(15) 0.0220(7) Uani 1 1 d . .
H72 H 0.9119 0.2802 0.4301 0.026 Uiso 1 1 calc R .
C62 C 1.2548(3) -0.3125(2) 0.67351(15) 0.0223(7) Uani 1 1 d . .
H62 H 1.3096 -0.2853 0.6477 0.027 Uiso 1 1 calc R .
C64 C 1.2152(3) -0.4612(2) 0.73529(16) 0.0251(7) Uani 1 1 d . .
C63 C 1.2906(3) -0.4170(2) 0.69636(16) 0.0273(8) Uani 1 1 d . .
H63 H 1.3691 -0.4597 0.6850 0.033 Uiso 1 1 calc R .
C66 C 1.0636(3) -0.2915(2) 0.72679(14) 0.0198(7) Uani 1 1 d . .
H66 H 0.9845 -0.2495 0.7376 0.024 Uiso 1 1 calc R .
C70 C 1.0113(3) 0.3090(2) 0.55410(16) 0.0288(8) Uani 1 1 d . .
H70 H 1.0260 0.3581 0.5700 0.035 Uiso 1 1 calc R .
C69 C 1.0347(3) 0.2125(2) 0.59296(15) 0.0244(7) Uani 1 1 d . .
H69 H 1.0658 0.1963 0.6346 0.029 Uiso 1 1 calc R .
C67 C 1.2555(3) -0.5749(3) 0.76185(19) 0.0393(9) Uani 1 1 d . .
H67A H 1.2628 -0.6097 0.7259 0.059 Uiso 1 1 calc R .
H67B H 1.1975 -0.5890 0.7965 0.059 Uiso 1 1 calc R .
H67C H 1.3322 -0.5995 0.7802 0.059 Uiso 1 1 calc R .
C74 C 0.9462(3) 0.4398(3) 0.44866(18) 0.0338(8) Uani 1 1 d . .
H74A H 0.9128 0.4448 0.4081 0.051 Uiso 1 1 calc R .
H74B H 1.0213 0.4494 0.4375 0.051 Uiso 1 1 calc R .
H74C H 0.8911 0.4925 0.4723 0.051 Uiso 1 1 calc R .
C9 C 1.1725(3) 0.1044(2) 0.76911(14) 0.0179(6) Uani 1 1 d . .
C75 C 1.2877(3) 0.1121(2) 0.76866(15) 0.0207(7) Uani 1 1 d . .
C76 C 1.3598(3) 0.1109(2) 0.70990(16) 0.0250(7) Uani 1 1 d . .
H76 H 1.3372 0.0995 0.6723 0.030 Uiso 1 1 calc R .
C77 C 1.3226(3) 0.1288(2) 0.82271(17) 0.0267(7) Uani 1 1 d . .
H77 H 1.2753 0.1289 0.8633 0.032 Uiso 1 1 calc R .
C79 C 1.4973(3) 0.1436(2) 0.76042(18) 0.0308(8) Uani 1 1 d . .
H79 H 1.5687 0.1543 0.7578 0.037 Uiso 1 1 calc R .
C78 C 1.4648(3) 0.1263(2) 0.70607(17) 0.0290(8) Uani 1 1 d . .
H78 H 1.5137 0.1248 0.6660 0.035 Uiso 1 1 calc R .
C80 C 1.4270(3) 0.1456(3) 0.81812(18) 0.0332(8) Uani 1 1 d . .
H80 H 1.4494 0.1585 0.8553 0.040 Uiso 1 1 calc R .

loop_
_atom_site_aniso_label
_atom_site_aniso_U_11
_atom_site_aniso_U_22
_atom_site_aniso_U_33
_atom_site_aniso_U_23
_atom_site_aniso_U_13
_atom_site_aniso_U_12
C100 0.045(7) 0.078(15) 0.065(12) 0.024(11) -0.028(9) -0.024(8)
N100 0.104(8) 0.038(5) 0.035(6) -0.007(4) 0.020(5) -0.023(5)
C101 0.11(2) 0.023(8) 0.09(2) -0.009(11) -0.026(15) -0.025(9)
Fe1 0.0123(2) 0.0143(2) 0.0132(2) -0.00183(16) -0.00121(16) -0.00567(17)
N12 0.0154(12) 0.0160(13) 0.0145(12) -0.0013(10) -0.0006(10) -0.0069(10)
N3 0.0154(13) 0.0158(13) 0.0167(13) -0.0033(10) -0.0029(10) -0.0061(10)
N9 0.0133(12) 0.0165(13) 0.0146(12) -0.0023(10) -0.0007(10) -0.0059(10)
C7 0.0106(15) 0.0196(16) 0.0242(17) -0.0005(13) -0.0029(12) -0.0047(13)
N8 0.0132(12) 0.0177(13) 0.0125(12) -0.0010(10) -0.0005(10) -0.0072(10)
N7 0.0140(12) 0.0169(13) 0.0130(12) -0.0025(10) -0.0002(10) -0.0087(10)
C68 0.0123(15) 0.0203(16) 0.0162(15) -0.0023(12) 0.0023(12) -0.0056(13)
C37 0.0178(16) 0.0203(17) 0.041(2) -0.0097(15) -0.0107(15) -0.0029(14)
C55 0.0136(15) 0.0223(17) 0.0165(15) -0.0016(13) -0.0046(12) -0.0083(13)
C31 0.0138(15) 0.0206(16) 0.0249(17) -0.0095(13) 0.0017(13) -0.0084(13)
N5 0.0131(12) 0.0157(13) 0.0213(13) -0.0052(11) -0.0032(10) -0.0022(10)
C49 0.0196(16) 0.0182(16) 0.0153(15) -0.0007(12) -0.0018(12) -0.0102(13)
P1 0.0205(4) 0.0752(7) 0.0267(5) -0.0152(4) 0.0048(4) -0.0196(5)
F1 0.0454(13) 0.0640(15) 0.0436(13) -0.0250(11) 0.0058(10) -0.0316(12)
F2 0.0463(15) 0.082(2) 0.089(2) -0.0386(17) 0.0187(14) -0.0106(14)
F3 0.0205(4) 0.0752(7) 0.0267(5) -0.0152(4) 0.0048(4) -0.0196(5)
F5 0.0702(17) 0.0489(14) 0.0579(15) -0.0113(12) -0.0109(13) -0.0253(13)
F4 0.0718(18) 0.106(2) 0.0565(16) -0.0137(15) -0.0001(13) -0.0593(17)
F6 0.0686(17) 0.106(2) 0.0379(13) -0.0208(14) 0.0050(12) -0.0535(16)
C4 0.0129(14) 0.0124(15) 0.0150(15) -0.0023(12) -0.0017(12) -0.0015(12)
C5 0.0222(16) 0.0197(16) 0.0131(15) -0.0004(12) -0.0022(12) -0.0092(13)
C1 0.0171(15) 0.0150(15) 0.0188(15) -0.0050(12) -0.0024(12) -0.0077(13)
C2 0.0159(15) 0.0165(15) 0.0117(14) -0.0005(12) 0.0003(12) -0.0075(12)
C6 0.0225(16) 0.0193(16) 0.0157(15) 0.0005(12) -0.0035(13) -0.0108(13)
C3 0.0132(15) 0.0199(16) 0.0159(15) -0.0013(12) 0.0001(12) -0.0090(13)
C8 0.0110(14) 0.0172(15) 0.0202(16) -0.0056(12) -0.0001(12) -0.0052(12)
C14 0.0181(16) 0.0220(16) 0.0150(15) -0.0003(12) -0.0055(12) -0.0095(13)
C17 0.0134(15) 0.0126(15) 0.0182(15) -0.0025(12) -0.0029(12) -0.0046(12)
C12 0.0135(15) 0.0186(16) 0.0298(18) -0.0017(14) -0.0027(13) -0.0048(13)
C18 0.0149(15) 0.0246(17) 0.0132(15) -0.0038(12) -0.0016(12) -0.0078(13)
C15 0.0196(15) 0.0200(16) 0.0133(15) -0.0016(12) -0.0013(12) -0.0120(13)
C16 0.0132(15) 0.0139(15) 0.0177(15) -0.0024(12) -0.0015(12) -0.0044(12)
C13 0.0160(15) 0.0159(16) 0.0257(17) 0.0010(13) -0.0038(13) -0.0062(13)
C10 0.0189(16) 0.0159(15) 0.0184(15) -0.0018(12) -0.0045(12) -0.0086(13)
C11 0.0128(15) 0.0200(16) 0.0202(16) -0.0081(13) -0.0015(12) -0.0048(13)
N6 0.0143(12) 0.0155(13) 0.0168(13) -0.0020(10) -0.0025(10) -0.0051(10)
N1 0.0130(12) 0.0195(13) 0.0125(12) -0.0022(10) -0.0016(10) -0.0058(11)
N2 0.0132(12) 0.0176(13) 0.0148(12) -0.0010(10) -0.0020(10) -0.0063(10)
N11 0.0167(13) 0.0196(14) 0.0138(13) -0.0029(10) 0.0018(10) -0.0086(11)
N10 0.0181(13) 0.0207(14) 0.0159(13) -0.0041(11) 0.0006(10) -0.0096(11)
N4 0.0125(12) 0.0166(13) 0.0165(13) -0.0037(10) -0.0013(10) -0.0041(10)
C25 0.0186(16) 0.0280(18) 0.0214(16) 0.0063(14) -0.0070(13) -0.0158(14)
C19 0.0207(16) 0.0303(18) 0.0131(15) 0.0015(13) -0.0065(12) -0.0151(14)
C48 0.0208(17) 0.0196(16) 0.0311(18) -0.0001(14) -0.0049(14) -0.0082(14)
C47 0.033(2) 0.0255(18) 0.0312(19) 0.0059(15) -0.0127(16) -0.0112(16)
C50 0.0190(16) 0.0311(18) 0.0252(17) -0.0092(14) 0.0007(13) -0.0128(14)
C24 0.0291(18) 0.036(2) 0.0195(17) -0.0020(14) -0.0021(14) -0.0187(16)
C22 0.048(2) 0.061(3) 0.0216(19) -0.0016(18) 0.0043(17) -0.041(2)
C59 0.0227(18) 0.039(2) 0.032(2) -0.0004(16) 0.0068(15) -0.0088(16)
C36 0.0229(17) 0.0239(17) 0.0259(17) -0.0075(14) -0.0051(14) -0.0078(14)
C44 0.0233(17) 0.0237(18) 0.0314(19) -0.0005(15) -0.0073(15) -0.0067(15)
C32 0.0207(16) 0.0245(17) 0.0242(17) -0.0049(14) -0.0005(13) -0.0109(14)
C29 0.0265(19) 0.028(2) 0.048(2) 0.0084(17) -0.0046(17) -0.0123(16)
C30 0.0202(17) 0.0236(18) 0.037(2) 0.0038(15) -0.0064(15) -0.0102(15)
C54 0.0205(16) 0.0263(18) 0.0235(17) -0.0058(14) 0.0022(13) -0.0114(14)
C26 0.0310(19) 0.037(2) 0.0283(19) 0.0041(16) -0.0092(15) -0.0183(17)
C20 0.0317(19) 0.034(2) 0.0178(16) -0.0037(14) -0.0037(14) -0.0177(16)
C53 0.0327(19) 0.0337(19) 0.0232(17) -0.0130(15) -0.0010(14) -0.0172(16)
C35 0.0258(18) 0.0185(17) 0.041(2) -0.0082(15) -0.0048(15) -0.0057(14)
C27 0.043(2) 0.048(2) 0.028(2) 0.0134(17) -0.0172(17) -0.029(2)
C46 0.0240(19) 0.0287(19) 0.043(2) 0.0004(16) -0.0148(16) -0.0062(15)
C58 0.033(2) 0.040(2) 0.0275(19) -0.0014(16) 0.0069(15) -0.0242(17)
C38 0.026(2) 0.037(2) 0.066(3) -0.025(2) 0.0117(19) -0.0104(17)
C51 0.0198(17) 0.043(2) 0.036(2) -0.0086(17) -0.0036(15) -0.0154(16)
C60 0.0267(19) 0.0229(18) 0.040(2) 0.0055(16) 0.0078(16) -0.0039(15)
C34 0.0281(18) 0.0242(18) 0.041(2) -0.0196(16) 0.0090(16) -0.0123(15)
C52 0.038(2) 0.040(2) 0.0287(19) -0.0077(16) -0.0112(16) -0.0227(18)
C41 0.053(3) 0.024(2) 0.055(3) -0.0011(18) -0.022(2) -0.0091(19)
C23 0.037(2) 0.052(2) 0.0199(18) -0.0090(16) 0.0030(15) -0.0233(19)
C45 0.0182(17) 0.0269(19) 0.040(2) -0.0012(16) -0.0070(15) -0.0010(15)
C42 0.047(2) 0.0243(19) 0.037(2) 0.0019(16) -0.0188(17) -0.0125(17)
C43 0.0183(16) 0.0136(15) 0.0289(18) 0.0024(13) -0.0076(13) -0.0054(13)
C21 0.052(2) 0.038(2) 0.030(2) 0.0018(16) -0.0045(17) -0.0315(19)
C33 0.0283(18) 0.0312(19) 0.0273(18) -0.0143(15) 0.0043(15) -0.0162(16)
C39 0.037(2) 0.049(3) 0.093(4) -0.045(3) 0.017(2) -0.011(2)
C28 0.0226(19) 0.032(2) 0.056(3) 0.0146(19) -0.0128(18) -0.0129(17)
C57 0.078(3) 0.026(2) 0.064(3) -0.006(2) 0.037(3) -0.027(2)
C56 0.053(3) 0.025(2) 0.055(3) -0.0112(18) 0.030(2) -0.0145(19)
C40 0.042(2) 0.024(2) 0.090(4) -0.015(2) -0.017(2) -0.0060(19)
C61 0.0187(15) 0.0172(15) 0.0146(15) -0.0048(12) -0.0023(12) -0.0070(13)
C65 0.0246(17) 0.0232(18) 0.0249(17) -0.0013(14) 0.0016(14) -0.0131(15)
C73 0.0197(16) 0.0209(17) 0.0213(16) -0.0019(13) -0.0001(13) -0.0104(14)
C71 0.0210(17) 0.0192(17) 0.0273(18) 0.0032(14) -0.0005(14) -0.0058(14)
C72 0.0182(16) 0.0259(18) 0.0196(16) -0.0017(13) -0.0027(13) -0.0072(14)
C62 0.0205(16) 0.0211(17) 0.0242(17) -0.0010(13) -0.0002(13) -0.0093(14)
C64 0.0274(18) 0.0163(16) 0.0280(18) -0.0026(14) -0.0007(14) -0.0062(14)
C63 0.0194(17) 0.0214(17) 0.0324(19) -0.0044(14) 0.0001(14) -0.0003(14)
C66 0.0162(15) 0.0179(16) 0.0228(16) -0.0033(13) 0.0007(13) -0.0049(13)
C70 0.039(2) 0.0207(17) 0.0292(19) -0.0026(14) -0.0027(16) -0.0147(16)
C69 0.0328(19) 0.0242(18) 0.0198(16) -0.0025(14) -0.0034(14) -0.0149(15)
C67 0.040(2) 0.0218(19) 0.047(2) -0.0028(17) 0.0085(18) -0.0090(17)
C74 0.035(2) 0.0268(19) 0.037(2) 0.0024(16) -0.0052(16) -0.0133(16)
C9 0.0179(16) 0.0159(15) 0.0208(16) -0.0050(12) -0.0030(13) -0.0062(13)
C75 0.0148(15) 0.0159(16) 0.0300(18) -0.0038(13) -0.0041(13) -0.0040(13)
C76 0.0236(17) 0.0237(18) 0.0268(18) 0.0013(14) -0.0051(14) -0.0105(14)
C77 0.0185(16) 0.0294(19) 0.0335(19) -0.0128(15) -0.0009(14) -0.0068(14)
C79 0.0188(17) 0.0269(19) 0.049(2) -0.0100(16) -0.0008(16) -0.0100(15)
C78 0.0256(18) 0.0259(18) 0.035(2) -0.0040(15) 0.0049(15) -0.0132(15)
C80 0.0278(19) 0.039(2) 0.040(2) -0.0168(17) -0.0061(16) -0.0130(17)

loop_
_atom_type_symbol
_atom_type_description
_atom_type_scat_dispersion_real
_atom_type_scat_dispersion_imag
_atom_type_scat_source
C C 0.0033 0.0016 'International Tables Vol C Tables 4.2.6.8 and 6.1.1.4'
H H 0.0000 0.0000 'International Tables Vol C Tables 4.2.6.8 and 6.1.1.4'
N N 0.0061 0.0033 'International Tables Vol C Tables 4.2.6.8 and 6.1.1.4'
F F 0.0171 0.0103 'International Tables Vol C Tables 4.2.6.8 and 6.1.1.4'
P P 0.1023 0.0942 'International Tables Vol C Tables 4.2.6.8 and 6.1.1.4'
Fe Fe 0.3463 0.8444 'International Tables Vol C Tables 4.2.6.8 and 6.1.1.4'

loop_
_geom_angle_atom_site_label_1
_geom_angle_atom_site_label_2
_geom_angle_atom_site_label_3
_geom_angle
_geom_angle_site_symmetry_3
N100 C101 C101 176(4) 2_557
N9 Fe1 C4 118.34(11) .
N9 Fe1 C2 87.75(10) .
C4 Fe1 C2 147.82(12) .
N9 Fe1 C1 151.03(11) .
C4 Fe1 C1 85.48(11) .
C2 Fe1 C1 77.02(11) .
N9 Fe1 C3 85.16(10) .
C4 Fe1 C3 77.10(11) .
C2 Fe1 C3 87.54(12) .
C1 Fe1 C3 118.10(12) .
N9 Fe1 N12 76.08(9) .
C4 Fe1 N12 91.88(10) .
C2 Fe1 N12 113.81(11) .
C1 Fe1 N12 87.61(11) .
C3 Fe1 N12 150.51(11) .
N11 N12 C61 109.1(2) .
N11 N12 Fe1 116.47(17) .
C61 N12 Fe1 134.38(19) .
C2 N3 C9 111.4(2) .
C2 N3 C8 119.0(2) .
C9 N3 C8 128.0(2) .
N10 N9 C68 109.1(2) .
N10 N9 Fe1 117.92(17) .
C68 N9 Fe1 132.91(18) .
N2 C7 C8 119.6(2) .
N2 C7 H7A 107.4 .
C8 C7 H7A 107.4 .
N2 C7 H7B 107.4 .
C8 C7 H7B 107.4 .
H7A C7 H7B 106.9 .
C4 N8 C17 112.2(2) .
C4 N8 C18 121.0(2) .
C17 N8 C18 126.2(2) .
C4 N7 C16 111.7(2) .
C4 N7 C15 116.5(2) .
C16 N7 C15 127.4(2) .
C73 C68 C69 117.4(3) .
C73 C68 N9 120.1(3) .
C69 C68 N9 122.4(3) .
C38 C37 C42 119.3(3) .
C38 C37 C12 122.7(3) .
C42 C37 C12 118.0(3) .
C56 C55 C60 118.1(3) .
C56 C55 C17 120.5(3) .
C60 C55 C17 121.3(3) .
C32 C31 C36 119.0(3) .
C32 C31 C10 121.1(3) .
C36 C31 C10 119.8(3) .
C3 N5 C12 112.8(2) .
C3 N5 C11 121.4(2) .
C12 N5 C11 125.8(2) .
C50 C49 C54 118.5(3) .
C50 C49 C16 120.4(3) .
C54 C49 C16 121.0(3) .
F4 P1 F5 93.40(16) .
F4 P1 F3 92.29(13) .
F5 P1 F3 90.43(12) .
F4 P1 F6 92.03(14) .
F5 P1 F6 91.09(14) .
F3 P1 F6 175.33(15) .
F4 P1 F2 90.76(16) .
F5 P1 F2 175.84(15) .
F3 P1 F2 89.53(14) .
F6 P1 F2 88.64(15) .
F4 P1 F1 177.83(15) .
F5 P1 F1 88.72(13) .
F3 P1 F1 88.18(11) .
F6 P1 F1 87.44(12) .
F2 P1 F1 87.12(14) .
N7 C4 N8 104.1(2) .
N7 C4 Fe1 127.7(2) .
N8 C4 Fe1 128.2(2) .
C6 C5 N1 105.4(2) .
C6 C5 C19 132.9(3) .
N1 C5 C19 121.6(3) .
N2 C1 N1 103.6(2) .
N2 C1 Fe1 128.3(2) .
N1 C1 Fe1 127.1(2) .
N3 C2 N4 104.5(2) .
N3 C2 Fe1 127.4(2) .
N4 C2 Fe1 128.0(2) .
C5 C6 N2 107.1(2) .
C5 C6 C25 128.3(3) .
N2 C6 C25 124.2(3) .
N5 C3 N6 103.2(2) .
N5 C3 Fe1 126.2(2) .
N6 C3 Fe1 129.2(2) .
N3 C8 C7 113.2(2) .
N3 C8 H8A 108.9 .
C7 C8 H8A 108.9 .
N3 C8 H8B 108.9 .
C7 C8 H8B 108.9 .
H8A C8 H8B 107.8 .
N6 C14 C15 118.0(2) .
N6 C14 H14A 107.8 .
C15 C14 H14A 107.8 .
N6 C14 H14B 107.8 .
C15 C14 H14B 107.8 .
H14A C14 H14B 107.1 .
C16 C17 N8 105.8(2) .
C16 C17 C55 133.0(3) .
N8 C17 C55 121.0(2) .
C13 C12 N5 105.7(3) .
C13 C12 C37 128.8(3) .
N5 C12 C37 125.0(3) .
N1 C18 N8 108.9(2) .
N1 C18 H18A 109.9 .
N8 C18 H18A 109.9 .
N1 C18 H18B 109.9 .
N8 C18 H18B 109.9 .
H18A C18 H18B 108.3 .
N7 C15 C14 110.7(2) .
N7 C15 H15A 109.5 .
C14 C15 H15A 109.5 .
N7 C15 H15B 109.5 .
C14 C15 H15B 109.5 .
H15A C15 H15B 108.1 .
C17 C16 N7 106.2(2) .
C17 C16 C49 131.5(3) .
N7 C16 C49 122.2(2) .
C12 C13 N6 107.0(2) .
C12 C13 C43 127.5(3) .
N6 C13 C43 125.3(3) .
C9 C10 N4 105.9(2) .
C9 C10 C31 132.6(3) .
N4 C10 C31 121.2(2) .
N5 C11 N4 109.7(2) .
N5 C11 H11A 109.7 .
N4 C11 H11A 109.7 .
N5 C11 H11B 109.7 .
N4 C11 H11B 109.7 .
H11A C11 H11B 108.2 .
C3 N6 C13 111.2(2) .
C3 N6 C14 130.8(2) .
C13 N6 C14 118.0(2) .
C1 N1 C5 112.5(2) .
C1 N1 C18 121.8(2) .
C5 N1 C18 125.2(2) .
C1 N2 C6 111.2(2) .
C1 N2 C7 130.4(2) .
C6 N2 C7 118.2(2) .
N10 N11 N12 114.6(2) .
N11 N10 N9 114.9(2) .
C2 N4 C10 112.1(2) .
C2 N4 C11 120.5(2) .
C10 N4 C11 126.4(2) .
C26 C25 C30 119.6(3) .
C26 C25 C6 120.7(3) .
C30 C25 C6 119.4(3) .
C20 C19 C24 119.9(3) .
C20 C19 C5 119.9(3) .
C24 C19 C5 120.0(3) .
C43 C48 C47 120.0(3) .
C43 C48 H48 120.0 .
C47 C48 H48 120.0 .
C46 C47 C48 119.4(3) .
C46 C47 H47 120.3 .
C48 C47 H47 120.3 .
C51 C50 C49 121.2(3) .
C51 C50 H50 119.4 .
C49 C50 H50 119.4 .
C23 C24 C19 119.9(3) .
C23 C24 H24 120.0 .
C19 C24 H24 120.0 .
C23 C22 C21 120.4(3) .
C23 C22 H22 119.8 .
C21 C22 H22 119.8 .
C58 C59 C60 120.2(3) .
C58 C59 H59 119.9 .
C60 C59 H59 119.9 .
C35 C36 C31 120.7(3) .
C35 C36 H36 119.7 .
C31 C36 H36 119.7 .
C45 C44 C43 120.9(3) .
C45 C44 H44 119.6 .
C43 C44 H44 119.6 .
C33 C32 C31 120.2(3) .
C33 C32 H32 119.9 .
C31 C32 H32 119.9 .
C28 C29 C30 119.5(4) .
C28 C29 H29 120.3 .
C30 C29 H29 120.3 .
C29 C30 C25 121.0(3) .
C29 C30 H30 119.5 .
C25 C30 H30 119.5 .
C53 C54 C49 120.5(3) .
C53 C54 H54 119.7 .
C49 C54 H54 119.7 .
C25 C26 C27 118.9(3) .
C25 C26 H26 120.6 .
C27 C26 H26 120.6 .
C19 C20 C21 119.5(3) .
C19 C20 H20 120.2 .
C21 C20 H20 120.2 .
C54 C53 C52 120.4(3) .
C54 C53 H53 119.8 .
C52 C53 H53 119.8 .
C34 C35 C36 119.7(3) .
C34 C35 H35 120.2 .
C36 C35 H35 120.2 .
C28 C27 C26 119.8(3) .
C28 C27 H27 120.1 .
C26 C27 H27 120.1 .
C45 C46 C47 120.9(3) .
C45 C46 H46 119.6 .
C47 C46 H46 119.6 .
C59 C58 C57 118.8(3) .
C59 C58 H58 120.6 .
C57 C58 H58 120.6 .
C37 C38 C39 119.0(4) .
C37 C38 H38 120.5 .
C39 C38 H38 120.5 .
C50 C51 C52 119.5(3) .
C50 C51 H51 120.2 .
C52 C51 H51 120.2 .
C55 C60 C59 121.3(3) .
C55 C60 H60 119.4 .
C59 C60 H60 119.4 .
C35 C34 C33 120.4(3) .
C35 C34 H34 119.8 .
C33 C34 H34 119.8 .
C53 C52 C51 119.8(3) .
C53 C52 H52 120.1 .
C51 C52 H52 120.1 .
C40 C41 C42 118.8(4) .
C40 C41 H41 120.6 .
C42 C41 H41 120.6 .
C22 C23 C24 120.3(3) .
C22 C23 H23 119.8 .
C24 C23 H23 119.8 .
C46 C45 C44 119.6(3) .
C46 C45 H45 120.2 .
C44 C45 H45 120.2 .
C41 C42 C37 121.4(4) .
C41 C42 H42 119.3 .
C37 C42 H42 119.3 .
C48 C43 C44 119.2(3) .
C48 C43 C13 123.7(3) .
C44 C43 C13 117.2(3) .
C22 C21 C20 119.9(3) .
C22 C21 H21 120.1 .
C20 C21 H21 120.1 .
C34 C33 C32 120.0(3) .
C34 C33 H33 120.0 .
C32 C33 H33 120.0 .
C40 C39 C38 120.6(4) .
C40 C39 H39 119.7 .
C38 C39 H39 119.7 .
C27 C28 C29 121.2(3) .
C27 C28 H28 119.4 .
C29 C28 H28 119.4 .
C58 C57 C56 121.0(4) .
C58 C57 H57 119.5 .
C56 C57 H57 119.5 .
C55 C56 C57 120.6(3) .
C55 C56 H56 119.7 .
C57 C56 H56 119.7 .
C39 C40 C41 120.9(4) .
C39 C40 H40 119.5 .
C41 C40 H40 119.5 .
C62 C61 C66 116.6(3) .
C62 C61 N12 122.0(3) .
C66 C61 N12 121.4(3) .
C66 C65 C64 122.2(3) .
C66 C65 H65 118.9 .
C64 C65 H65 118.9 .
C72 C73 C68 121.5(3) .
C72 C73 H73 119.3 .
C68 C73 H73 119.3 .
C72 C71 C70 117.6(3) .
C72 C71 C74 120.9(3) .
C70 C71 C74 121.5(3) .
C71 C72 C73 121.4(3) .
C71 C72 H72 119.3 .
C73 C72 H72 119.3 .
C63 C62 C61 121.2(3) .
C63 C62 H62 119.4 .
C61 C62 H62 119.4 .
C63 C64 C65 116.4(3) .
C63 C64 C67 122.0(3) .
C65 C64 C67 121.6(3) .
C64 C63 C62 122.1(3) .
C64 C63 H63 119.0 .
C62 C63 H63 119.0 .
C65 C66 C61 121.4(3) .
C65 C66 H66 119.3 .
C61 C66 H66 119.3 .
C69 C70 C71 121.6(3) .
C69 C70 H70 119.2 .
C71 C70 H70 119.2 .
C70 C69 C68 120.5(3) .
C70 C69 H69 119.8 .
C68 C69 H69 119.8 .
C64 C67 H67A 109.5 .
C64 C67 H67B 109.5 .
H67A C67 H67B 109.5 .
C64 C67 H67C 109.5 .
H67A C67 H67C 109.5 .
H67B C67 H67C 109.5 .
C71 C74 H74A 109.5 .
C71 C74 H74B 109.5 .
H74A C74 H74B 109.5 .
C71 C74 H74C 109.5 .
H74A C74 H74C 109.5 .
H74B C74 H74C 109.5 .
C10 C9 N3 106.1(2) .
C10 C9 C75 129.3(3) .
N3 C9 C75 123.0(3) .
C77 C75 C76 118.6(3) .
C77 C75 C9 122.4(3) .
C76 C75 C9 118.8(3) .
C78 C76 C75 120.5(3) .
C78 C76 H76 119.7 .
C75 C76 H76 119.7 .
C75 C77 C80 120.5(3) .
C75 C77 H77 119.8 .
C80 C77 H77 119.8 .
C80 C79 C78 120.2(3) .
C80 C79 H79 119.9 .
C78 C79 H79 119.9 .
C79 C78 C76 119.8(3) .
C79 C78 H78 120.1 .
C76 C78 H78 120.1 .
C79 C80 C77 120.4(3) .
C79 C80 H80 119.8 .
C77 C80 H80 119.8 .

loop_
_geom_bond_atom_site_label_1
_geom_bond_atom_site_label_2
_geom_bond_distance
_geom_bond_site_symmetry_2
C100 C100 1.17(6) 2_557
C100 H10A 0.9800 .
C100 H10B 0.9800 .
C100 H10C 0.9800 .
N100 C101 1.17(5) .
C101 C101 1.89(9) 2_557
Fe1 N9 1.947(2) .
Fe1 C4 1.958(3) .
Fe1 C2 1.963(3) .
Fe1 C1 1.963(3) .
Fe1 C3 1.976(3) .
Fe1 N12 1.980(2) .
N12 N11 1.377(3) .
N12 C61 1.422(4) .
N3 C2 1.343(4) .
N3 C9 1.412(4) .
N3 C8 1.461(4) .
N9 N10 1.368(3) .
N9 C68 1.433(4) .
C7 N2 1.483(3) .
C7 C8 1.525(4) .
C7 H7A 0.9900 .
C7 H7B 0.9900 .
N8 C4 1.354(3) .
N8 C17 1.406(4) .
N8 C18 1.460(3) .
N7 C4 1.353(4) .
N7 C16 1.411(3) .
N7 C15 1.459(3) .
C68 C73 1.392(4) .
C68 C69 1.396(4) .
C37 C38 1.377(5) .
C37 C42 1.395(5) .
C37 C12 1.480(4) .
C55 C56 1.363(5) .
C55 C60 1.377(4) .
C55 C17 1.481(4) .
C31 C32 1.387(4) .
C31 C36 1.393(4) .
C31 C10 1.476(4) .
N5 C3 1.365(4) .
N5 C12 1.394(4) .
N5 C11 1.443(4) .
C49 C50 1.388(4) .
C49 C54 1.398(4) .
C49 C16 1.473(4) .
P1 F4 1.531(3) .
P1 F5 1.555(3) .
P1 F3 1.593(2) .
P1 F6 1.612(2) .
P1 F2 1.626(3) .
P1 F1 1.648(2) .
C5 C6 1.357(4) .
C5 N1 1.400(4) .
C5 C19 1.476(4) .
C1 N2 1.363(4) .
C1 N1 1.365(4) .
C2 N4 1.351(4) .
C6 N2 1.404(4) .
C6 C25 1.486(4) .
C3 N6 1.372(4) .
C8 H8A 0.9900 .
C8 H8B 0.9900 .
C14 N6 1.490(4) .
C14 C15 1.518(4) .
C14 H14A 0.9900 .
C14 H14B 0.9900 .
C17 C16 1.358(4) .
C12 C13 1.357(4) .
C18 N1 1.451(3) .
C18 H18A 0.9900 .
C18 H18B 0.9900 .
C15 H15A 0.9900 .
C15 H15B 0.9900 .
C13 N6 1.406(4) .
C13 C43 1.480(4) .
C10 C9 1.359(4) .
C10 N4 1.395(4) .
C11 N4 1.455(3) .
C11 H11A 0.9900 .
C11 H11B 0.9900 .
N11 N10 1.272(3) .
C25 C26 1.378(4) .
C25 C30 1.396(5) .
C19 C20 1.393(4) .
C19 C24 1.399(4) .
C48 C43 1.390(4) .
C48 C47 1.399(4) .
C48 H48 0.9500 .
C47 C46 1.387(5) .
C47 H47 0.9500 .
C50 C51 1.387(4) .
C50 H50 0.9500 .
C24 C23 1.381(4) .
C24 H24 0.9500 .
C22 C23 1.375(5) .
C22 C21 1.391(5) .
C22 H22 0.9500 .
C59 C58 1.364(5) .
C59 C60 1.386(5) .
C59 H59 0.9500 .
C36 C35 1.383(4) .
C36 H36 0.9500 .
C44 C45 1.382(4) .
C44 C43 1.394(4) .
C44 H44 0.9500 .
C32 C33 1.386(4) .
C32 H32 0.9500 .
C29 C28 1.372(5) .
C29 C30 1.380(5) .
C29 H29 0.9500 .
C30 H30 0.9500 .
C54 C53 1.379(4) .
C54 H54 0.9500 .
C26 C27 1.429(5) .
C26 H26 0.9500 .
C20 C21 1.394(5) .
C20 H20 0.9500 .
C53 C52 1.385(5) .
C53 H53 0.9500 .
C35 C34 1.377(5) .
C35 H35 0.9500 .
C27 C28 1.366(5) .
C27 H27 0.9500 .
C46 C45 1.374(5) .
C46 H46 0.9500 .
C58 C57 1.366(5) .
C58 H58 0.9500 .
C38 C39 1.405(5) .
C38 H38 0.9500 .
C51 C52 1.390(5) .
C51 H51 0.9500 .
C60 H60 0.9500 .
C34 C33 1.382(5) .
C34 H34 0.9500 .
C52 H52 0.9500 .
C41 C40 1.370(6) .
C41 C42 1.383(5) .
C41 H41 0.9500 .
C23 H23 0.9500 .
C45 H45 0.9500 .
C42 H42 0.9500 .
C21 H21 0.9500 .
C33 H33 0.9500 .
C39 C40 1.370(6) .
C39 H39 0.9500 .
C28 H28 0.9500 .
C57 C56 1.387(5) .
C57 H57 0.9500 .
C56 H56 0.9500 .
C40 H40 0.9500 .
C61 C62 1.396(4) .
C61 C66 1.405(4) .
C65 C66 1.378(4) .
C65 C64 1.391(4) .
C65 H65 0.9500 .
C73 C72 1.388(4) .
C73 H73 0.9500 .
C71 C72 1.372(4) .
C71 C70 1.396(4) .
C71 C74 1.519(4) .
C72 H72 0.9500 .
C62 C63 1.390(4) .
C62 H62 0.9500 .
C64 C63 1.390(4) .
C64 C67 1.516(4) .
C63 H63 0.9500 .
C66 H66 0.9500 .
C70 C69 1.388(4) .
C70 H70 0.9500 .
C69 H69 0.9500 .
C67 H67A 0.9800 .
C67 H67B 0.9800 .
C67 H67C 0.9800 .
C74 H74A 0.9800 .
C74 H74B 0.9800 .
C74 H74C 0.9800 .
C9 C75 1.476(4) .
C75 C77 1.382(4) .
C75 C76 1.397(4) .
C76 C78 1.393(4) .
C76 H76 0.9500 .
C77 C80 1.395(5) .
C77 H77 0.9500 .
C79 C80 1.368(5) .
C79 C78 1.377(5) .
C79 H79 0.9500 .
C78 H78 0.9500 .
C80 H80 0.9500 .
